data_7229081
loop_
_publ_author_name
'Du, Qiaohong'
'Xiong, Xinnuo'
'Suo, Zili'
'Tang, Peixiao'
'He, Jiawei'
'Zeng, Xia'
'Hou, Quan'
'Li, Hui'

_publ_section_title
;
 Investigation of the solid forms of deferasirox: solvate, co-crystal, and
 amorphous form
;
_journal_issue 68
_journal_name_full 'RSC Adv.'
_journal_page_first 43151
_journal_paper_doi 10.1039/C7RA08077H
_journal_volume 7
_journal_year 2017
_chemical_formula_moiety 'C21 H15 N3 O4, 2(C6 H6 N2 O)'
_chemical_formula_sum 'C33 H27 N7 O6'
_chemical_formula_weight 617.61
_chemical_name_systematic DFX-2INA
_space_group_crystal_system monoclinic
_space_group_IT_number 15
_space_group_name_Hall '-C 2yc'
_space_group_name_H-M_alt 'C 1 2/c 1'
_symmetry_space_group_name_Hall '-C 2yc'
_symmetry_space_group_name_H-M 'C 1 2/c 1'
_atom_sites_solution_hydrogens mixed
_atom_sites_solution_primary direct
_audit_creation_date 2017-03-13
_audit_creation_method
;
Olex2 1.2
(compiled 2017.03.02 svn.r3394 for OlexSys, GUI svn.r5324)
;
_audit_update_record
;
2017-06-12 deposited with the CCDC.
2017-09-05 downloaded from the CCDC.
;
_cell_angle_alpha 90
_cell_angle_beta 101.377(3)
_cell_angle_gamma 90
_cell_formula_units_Z 8
_cell_length_a 21.5782(6)
_cell_length_b 8.4837(2)
_cell_length_c 37.8874(12)
_cell_measurement_reflns_used 6191
_cell_measurement_temperature 293(2)
_cell_measurement_theta_max 28.8440
_cell_measurement_theta_min 3.4960
_cell_volume 6799.5(3)
_computing_cell_refinement
;
CrysAlisPro, Agilent Technologies,
Version 1.171.37.35 (release 13-08-2014 CrysAlis171 .NET)
(compiled Aug 13 2014,18:06:01)
;
_computing_data_collection
;
CrysAlisPro, Agilent Technologies,
Version 1.171.37.35 (release 13-08-2014 CrysAlis171 .NET)
(compiled Aug 13 2014,18:06:01)
;
_computing_data_reduction
;
CrysAlisPro, Agilent Technologies,
Version 1.171.37.35 (release 13-08-2014 CrysAlis171 .NET)
(compiled Aug 13 2014,18:06:01)
;
_computing_molecular_graphics 'Olex2 (Dolomanov et al., 2009)'
_computing_publication_material 'Olex2 (Dolomanov et al., 2009)'
_computing_structure_refinement 'ShelXL (Sheldrick, 2015)'
_computing_structure_solution 'ShelXS (Sheldrick, 2008)'
_diffrn_ambient_temperature 293.15
_diffrn_detector 'CCD plate'
_diffrn_detector_area_resol_mean 16.0874
_diffrn_detector_type Eos
_diffrn_measured_fraction_theta_full 0.988
_diffrn_measured_fraction_theta_max 0.984
_diffrn_measurement_details
;
#__ type_ start__ end____ width___ exp.time_
  1 omega  -20.00   52.00   0.2000    6.0000
omega____ theta____ kappa____ phi______ frames
    -      -15.6336   57.0000  -90.0000 360

#__ type_ start__ end____ width___ exp.time_
  2 omega    2.00   79.00   0.2000    6.0000
omega____ theta____ kappa____ phi______ frames
    -       17.3523   57.0000 -120.0000 385

#__ type_ start__ end____ width___ exp.time_
  3 omega   -2.00   23.00   0.2000    6.0000
omega____ theta____ kappa____ phi______ frames
    -      -15.6336  -99.0000 -150.0000 125

#__ type_ start__ end____ width___ exp.time_
  4 omega   25.00   50.00   0.2000    6.0000
omega____ theta____ kappa____ phi______ frames
    -       17.3523 -150.0000 -104.0000 125

#__ type_ start__ end____ width___ exp.time_
  5 omega    7.00   32.00   0.2000    6.0000
omega____ theta____ kappa____ phi______ frames
    -       17.3523 -122.0000   57.0000 125

#__ type_ start__ end____ width___ exp.time_
  6 omega  -24.00   19.00   0.2000    6.0000
omega____ theta____ kappa____ phi______ frames
    -      -15.6336  -99.0000   60.0000 215

#__ type_ start__ end____ width___ exp.time_
  7 omega  -65.00  -40.00   0.2000    6.0000
omega____ theta____ kappa____ phi______ frames
    -      -15.6336 -178.0000  120.0000 125

#__ type_ start__ end____ width___ exp.time_
  8 omega  -55.00  -30.00   0.2000    6.0000
omega____ theta____ kappa____ phi______ frames
    -      -15.6336  122.0000  138.0000 125

#__ type_ start__ end____ width___ exp.time_
  9 omega   36.00   72.00   0.2000    6.0000
omega____ theta____ kappa____ phi______ frames
    -       17.3523  178.0000  150.0000 180

#__ type_ start__ end____ width___ exp.time_
 10 omega  -72.00  -47.00   0.2000    6.0000
omega____ theta____ kappa____ phi______ frames
    -      -15.6336  150.0000  -59.0000 125
;
_diffrn_measurement_device 'four-circle diffractometer'
_diffrn_measurement_device_type 'Xcalibur, Eos'
_diffrn_measurement_method '\w scans'
_diffrn_orient_matrix_UB_11 -0.0018591000
_diffrn_orient_matrix_UB_12 -0.0827772000
_diffrn_orient_matrix_UB_13 -0.0026353000
_diffrn_orient_matrix_UB_21 0.0027226000
_diffrn_orient_matrix_UB_22 -0.0111930000
_diffrn_orient_matrix_UB_23 0.0187881000
_diffrn_orient_matrix_UB_31 -0.0333800000
_diffrn_orient_matrix_UB_32 0.0037400000
_diffrn_orient_matrix_UB_33 -0.0021055000
_diffrn_radiation_monochromator graphite
_diffrn_radiation_probe x-ray
_diffrn_radiation_type MoK\a
_diffrn_radiation_wavelength 0.71073
_diffrn_reflns_av_R_equivalents 0.0308
_diffrn_reflns_av_unetI/netI 0.0315
_diffrn_reflns_Laue_measured_fraction_full 0.988
_diffrn_reflns_Laue_measured_fraction_max 0.984
_diffrn_reflns_limit_h_max 26
_diffrn_reflns_limit_h_min -24
_diffrn_reflns_limit_k_max 10
_diffrn_reflns_limit_k_min -10
_diffrn_reflns_limit_l_max 46
_diffrn_reflns_limit_l_min -47
_diffrn_reflns_number 24099
_diffrn_reflns_point_group_measured_fraction_full 0.988
_diffrn_reflns_point_group_measured_fraction_max 0.984
_diffrn_reflns_theta_full 25.242
_diffrn_reflns_theta_max 26.370
_diffrn_reflns_theta_min 2.883
_diffrn_source 'Enhance (Mo) X-ray Source'
_exptl_absorpt_coefficient_mu 0.086
_exptl_absorpt_correction_T_max 1.00000
_exptl_absorpt_correction_T_min 0.41426
_exptl_absorpt_correction_type multi-scan
_exptl_absorpt_process_details
;
CrysAlisPro, Agilent Technologies,
Version 1.171.37.35 (release 13-08-2014 CrysAlis171 .NET)
(compiled Aug 13 2014,18:06:01)
Empirical absorption correction using spherical harmonics,
 implemented in SCALE3 ABSPACK scaling algorithm.
;
_exptl_crystal_colour colourless
_exptl_crystal_density_diffrn 1.207
_exptl_crystal_density_method 'not measured'
_exptl_crystal_F_000 2576
_exptl_crystal_size_max 0.4
_exptl_crystal_size_mid 0.15
_exptl_crystal_size_min 0.1
_refine_diff_density_max 0.200
_refine_diff_density_min -0.216
_refine_diff_density_rms 0.037
_refine_ls_extinction_method none
_refine_ls_goodness_of_fit_ref 1.030
_refine_ls_hydrogen_treatment mixed
_refine_ls_matrix_type full
_refine_ls_number_parameters 433
_refine_ls_number_reflns 6852
_refine_ls_number_restraints 0
_refine_ls_restrained_S_all 1.030
_refine_ls_R_factor_all 0.0586
_refine_ls_R_factor_gt 0.0483
_refine_ls_shift/su_max 0.001
_refine_ls_shift/su_mean 0.000
_refine_ls_structure_factor_coef Fsqd
_refine_ls_weighting_details 'w=1/[\s^2^(Fo^2^)+(0.0602P)^2^+2.8861P] where P=(Fo^2^+2Fc^2^)/3'
_refine_ls_weighting_scheme calc
_refine_ls_wR_factor_gt 0.1212
_refine_ls_wR_factor_ref 0.1281
_reflns_Friedel_coverage 0.000
_reflns_number_gt 5564
_reflns_number_total 6852
_reflns_threshold_expression 'I > 2\s(I)'
_cod_data_source_file c7ra08077h2.cif
_cod_data_source_block 161128_s2_dqh
_cod_database_code 7229081
_shelx_shelxl_version_number 2014/7
_chemical_oxdiff_formula c12h12n2o3
_shelx_space_group_comment
;
The symmetry employed for this shelxl refinement is uniquely defined
by the following loop, which should always be used as a source of
symmetry information in preference to the above space-group names.
They are only intended as comments.
;
_shelx_estimated_absorpt_t_max 0.991
_shelx_estimated_absorpt_t_min 0.967
_reflns_odcompleteness_completeness 98.07
_reflns_odcompleteness_iscentric 1
_reflns_odcompleteness_theta 26.32
_olex2_refinement_description
;
1. Fixed Uiso
 At 1.2 times of:
  All C(H) groups, All N(H) groups
 At 1.5 times of:
  All O(H) groups
2.a Aromatic/amide H refined with riding coordinates:
 C5(H5), C6(H6), C7(H7), C8(H8), C11(H11), C12(H12), C13(H13), C14(H14),
 C16(H16), C17(H17), C19(H19), C20(H20), C22(H22), C23(H23), C25(H25), C26(H26),
  C29(H29), C30(H30), C31(H31), C32(H32)
2.b Idealised tetrahedral OH refined as rotating group:
 O1(H1), O2(H2), O4(H4)
;
_olex2_submission_special_instructions 'No special instructions were received'

loop_
_space_group_symop_operation_xyz
'x, y, z'
'-x, y, -z+1/2'
'x+1/2, y+1/2, z'
'-x+1/2, y+1/2, -z+1/2'
'-x, -y, -z'
'x, -y, z-1/2'
'-x+1/2, -y+1/2, -z'
'x+1/2, -y+1/2, z-1/2'

loop_
_atom_site_label
_atom_site_type_symbol
_atom_site_fract_x
_atom_site_fract_y
_atom_site_fract_z
_atom_site_U_iso_or_equiv
_atom_site_adp_type
_atom_site_occupancy
_atom_site_site_symmetry_order
_atom_site_calc_flag
_atom_site_refinement_flags_posn
O1 O 0.65749(5) -0.02956(14) 0.48846(3) 0.0442(3) Uani 1 1 d .
H1 H 0.6871 -0.0674 0.5029 0.066 Uiso 1 1 calc GR
O2 O 0.35488(6) -0.0737(2) 0.40742(4) 0.0704(4) Uani 1 1 d .
H2 H 0.3826 -0.0251 0.4211 0.106 Uiso 1 1 calc GR
O3 O 0.45984(6) 0.47140(17) 0.58754(3) 0.0580(4) Uani 1 1 d .
O4 O 0.55797(6) 0.55630(16) 0.58797(3) 0.0527(3) Uani 1 1 d .
H4 H 0.5526 0.6033 0.6060 0.079 Uiso 1 1 calc GR
O5 O 0.59544(7) 0.9207(3) 0.77507(4) 0.1002(7) Uani 1 1 d .
N1 N 0.54769(5) 0.00194(15) 0.40197(3) 0.0336(3) Uani 1 1 d .
N2 N 0.52272(5) 0.11988(14) 0.44889(3) 0.0282(3) Uani 1 1 d .
N3 N 0.46837(5) 0.04812(14) 0.43125(3) 0.0315(3) Uani 1 1 d .
N4 N 0.56620(8) 0.7159(2) 0.64981(4) 0.0553(4) Uani 1 1 d .
N5 N 0.69041(10) 0.9718(4) 0.76237(6) 0.0997(9) Uani 1 1 d .
H5A H 0.7183(14) 0.978(4) 0.7461(8) 0.120 Uiso 1 1 d R
H5B H 0.7050(12) 1.009(3) 0.7848(8) 0.097(8) Uiso 1 1 d .
C1 C 0.56967(6) 0.08945(17) 0.43062(4) 0.0288(3) Uani 1 1 d .
C2 C 0.48560(6) -0.02177(17) 0.40360(4) 0.0304(3) Uani 1 1 d .
C3 C 0.63625(6) 0.14149(17) 0.43889(4) 0.0302(3) Uani 1 1 d .
C4 C 0.67993(7) 0.07236(17) 0.46672(4) 0.0312(3) Uani 1 1 d .
C5 C 0.74332(7) 0.11139(19) 0.47076(4) 0.0365(3) Uani 1 1 d .
H5 H 0.7728 0.0651 0.4891 0.044 Uiso 1 1 calc R
C6 C 0.76306(7) 0.2179(2) 0.44796(4) 0.0405(4) Uani 1 1 d .
H6 H 0.8057 0.2430 0.4510 0.049 Uiso 1 1 calc R
C7 C 0.72019(7) 0.2878(2) 0.42062(4) 0.0409(4) Uani 1 1 d .
H7 H 0.7338 0.3605 0.4054 0.049 Uiso 1 1 calc R
C8 C 0.65690(7) 0.24911(19) 0.41602(4) 0.0368(3) Uani 1 1 d .
H8 H 0.6279 0.2953 0.3975 0.044 Uiso 1 1 calc R
C9 C 0.44239(7) -0.11943(19) 0.37781(4) 0.0359(3) Uani 1 1 d .
C10 C 0.38006(7) -0.1437(2) 0.38139(5) 0.0443(4) Uani 1 1 d .
C11 C 0.34130(9) -0.2433(3) 0.35765(6) 0.0614(5) Uani 1 1 d .
H11 H 0.3000 -0.2613 0.3604 0.074 Uiso 1 1 calc R
C12 C 0.36323(10) -0.3146(3) 0.33041(6) 0.0709(6) Uani 1 1 d .
H12 H 0.3365 -0.3794 0.3144 0.085 Uiso 1 1 calc R
C13 C 0.42476(10) -0.2917(3) 0.32632(6) 0.0752(7) Uani 1 1 d .
H13 H 0.4397 -0.3410 0.3077 0.090 Uiso 1 1 calc R
C14 C 0.46378(9) -0.1951(3) 0.35010(5) 0.0558(5) Uani 1 1 d .
H14 H 0.5054 -0.1803 0.3475 0.067 Uiso 1 1 calc R
C15 C 0.52148(6) 0.20635(16) 0.48107(4) 0.0281(3) Uani 1 1 d .
C16 C 0.57018(7) 0.30730(18) 0.49595(4) 0.0350(3) Uani 1 1 d .
H16 H 0.6051 0.3194 0.4852 0.042 Uiso 1 1 calc R
C17 C 0.56643(7) 0.38962(18) 0.52682(4) 0.0361(3) Uani 1 1 d .
H17 H 0.5996 0.4554 0.5371 0.043 Uiso 1 1 calc R
C18 C 0.51435(7) 0.37666(17) 0.54293(4) 0.0322(3) Uani 1 1 d .
C19 C 0.46597(7) 0.27419(18) 0.52768(4) 0.0342(3) Uani 1 1 d .
H19 H 0.4308 0.2631 0.5383 0.041 Uiso 1 1 calc R
C20 C 0.46937(7) 0.18900(17) 0.49715(4) 0.0320(3) Uani 1 1 d .
H20 H 0.4369 0.1202 0.4874 0.038 Uiso 1 1 calc R
C21 C 0.50748(7) 0.47081(19) 0.57511(4) 0.0381(4) Uani 1 1 d .
C22 C 0.62666(10) 0.7456(3) 0.66178(6) 0.0782(7) Uani 1 1 d .
H22 H 0.6548 0.7202 0.6470 0.094 Uiso 1 1 calc R
C23 C 0.65072(10) 0.8118(3) 0.69476(6) 0.0783(8) Uani 1 1 d .
H23 H 0.6939 0.8300 0.7019 0.094 Uiso 1 1 calc R
C24 C 0.60999(9) 0.8503(3) 0.71687(5) 0.0545(5) Uani 1 1 d .
C25 C 0.54670(9) 0.8224(3) 0.70446(5) 0.0601(5) Uani 1 1 d .
H25 H 0.5174 0.8486 0.7185 0.072 Uiso 1 1 calc R
C26 C 0.52705(9) 0.7553(3) 0.67114(5) 0.0580(5) Uani 1 1 d .
H26 H 0.4841 0.7368 0.6632 0.070 Uiso 1 1 calc R
C27 C 0.63183(10) 0.9184(3) 0.75392(5) 0.0708(7) Uani 1 1 d .
H7B H 0.1092(10) 0.463(2) 0.3641(6) 0.063(6) Uiso 1 1 d .
O6 O 0.23062(6) 0.4271(2) 0.33618(4) 0.0770(5) Uani 1 1 d .
N6 N 0.26474(7) 0.17984(17) 0.45690(4) 0.0461(3) Uani 1 1 d .
N7 N 0.13339(7) 0.4562(2) 0.34842(4) 0.0506(4) Uani 1 1 d .
H7A H 0.1187(11) 0.498(3) 0.3262(7) 0.082(7) Uiso 1 1 d .
C28 C 0.21596(7) 0.3358(2) 0.39263(4) 0.0381(4) Uani 1 1 d .
C29 C 0.27940(8) 0.3475(2) 0.40856(4) 0.0421(4) Uani 1 1 d .
H29 H 0.3067 0.4080 0.3980 0.051 Uiso 1 1 calc R
C30 C 0.30123(8) 0.2684(2) 0.44016(4) 0.0451(4) Uani 1 1 d .
H30 H 0.3439 0.2769 0.4505 0.054 Uiso 1 1 calc R
C31 C 0.20363(8) 0.1712(2) 0.44159(5) 0.0468(4) Uani 1 1 d .
H31 H 0.1773 0.1112 0.4530 0.056 Uiso 1 1 calc R
C32 C 0.17738(8) 0.2457(2) 0.41004(4) 0.0430(4) Uani 1 1 d .
H32 H 0.1344 0.2359 0.4004 0.052 Uiso 1 1 calc R
C33 C 0.19348(8) 0.4125(2) 0.35679(4) 0.0471(4) Uani 1 1 d .

loop_
_atom_site_aniso_label
_atom_site_aniso_U_11
_atom_site_aniso_U_22
_atom_site_aniso_U_33
_atom_site_aniso_U_23
_atom_site_aniso_U_13
_atom_site_aniso_U_12
O1 0.0329(6) 0.0568(7) 0.0414(7) 0.0166(5) 0.0037(5) -0.0046(5)
O2 0.0418(7) 0.0948(11) 0.0808(10) -0.0400(9) 0.0273(7) -0.0274(7)
O3 0.0521(8) 0.0751(9) 0.0512(8) -0.0199(7) 0.0210(6) 0.0001(6)
O4 0.0548(7) 0.0636(8) 0.0399(7) -0.0231(6) 0.0095(5) -0.0080(6)
O5 0.0620(9) 0.193(2) 0.0514(9) -0.0535(11) 0.0254(7) -0.0336(11)
N1 0.0275(6) 0.0438(7) 0.0293(6) -0.0029(5) 0.0052(5) -0.0026(5)
N2 0.0227(6) 0.0344(6) 0.0273(6) -0.0014(5) 0.0049(4) -0.0034(4)
N3 0.0246(6) 0.0370(7) 0.0322(7) -0.0043(5) 0.0040(5) -0.0054(5)
N4 0.0638(10) 0.0606(10) 0.0401(8) -0.0151(7) 0.0070(7) -0.0046(8)
N5 0.0613(12) 0.186(3) 0.0566(12) -0.0566(15) 0.0221(10) -0.0445(14)
C1 0.0261(7) 0.0350(8) 0.0255(7) 0.0009(6) 0.0055(5) 0.0002(5)
C2 0.0275(7) 0.0366(8) 0.0269(7) 0.0008(6) 0.0046(5) -0.0016(6)
C3 0.0257(7) 0.0369(8) 0.0289(7) -0.0036(6) 0.0078(5) -0.0024(6)
C4 0.0296(7) 0.0362(8) 0.0287(7) -0.0034(6) 0.0082(6) -0.0023(6)
C5 0.0269(7) 0.0460(9) 0.0356(8) -0.0030(7) 0.0037(6) -0.0006(6)
C6 0.0261(7) 0.0478(9) 0.0490(10) -0.0064(7) 0.0107(6) -0.0073(6)
C7 0.0367(8) 0.0446(9) 0.0448(9) 0.0043(7) 0.0161(7) -0.0073(7)
C8 0.0343(8) 0.0437(9) 0.0332(8) 0.0054(7) 0.0082(6) 0.0002(6)
C9 0.0321(8) 0.0409(9) 0.0330(8) -0.0029(7) 0.0023(6) -0.0038(6)
C10 0.0353(8) 0.0479(10) 0.0492(10) -0.0067(8) 0.0073(7) -0.0093(7)
C11 0.0420(10) 0.0689(13) 0.0709(13) -0.0194(11) 0.0053(9) -0.0189(9)
C12 0.0570(12) 0.0792(15) 0.0693(14) -0.0307(12) -0.0050(10) -0.0189(11)
C13 0.0636(13) 0.0977(18) 0.0633(14) -0.0441(13) 0.0103(10) -0.0122(12)
C14 0.0420(10) 0.0774(14) 0.0480(11) -0.0244(10) 0.0089(8) -0.0099(9)
C15 0.0273(7) 0.0301(7) 0.0267(7) 0.0007(6) 0.0047(5) 0.0015(5)
C16 0.0296(7) 0.0406(8) 0.0364(8) -0.0064(7) 0.0103(6) -0.0046(6)
C17 0.0313(8) 0.0380(8) 0.0373(8) -0.0059(7) 0.0028(6) -0.0045(6)
C18 0.0340(8) 0.0340(8) 0.0281(8) 0.0002(6) 0.0050(6) 0.0042(6)
C19 0.0334(8) 0.0383(8) 0.0330(8) 0.0001(6) 0.0121(6) -0.0004(6)
C20 0.0299(7) 0.0331(8) 0.0335(8) 0.0003(6) 0.0075(6) -0.0028(6)
C21 0.0406(9) 0.0406(9) 0.0320(8) -0.0016(7) 0.0046(7) 0.0050(7)
C22 0.0583(13) 0.123(2) 0.0563(13) -0.0431(13) 0.0191(10) -0.0047(13)
C23 0.0448(11) 0.133(2) 0.0596(13) -0.0418(14) 0.0157(9) -0.0088(12)
C24 0.0458(10) 0.0785(13) 0.0406(10) -0.0152(9) 0.0117(8) -0.0069(9)
C25 0.0478(11) 0.0944(16) 0.0403(10) -0.0128(10) 0.0137(8) -0.0072(10)
C26 0.0491(11) 0.0805(14) 0.0432(10) -0.0086(10) 0.0058(8) -0.0105(9)
C27 0.0522(12) 0.117(2) 0.0452(11) -0.0298(12) 0.0151(9) -0.0162(12)
O6 0.0471(8) 0.1434(15) 0.0447(8) 0.0331(8) 0.0195(6) 0.0224(8)
N6 0.0511(9) 0.0461(8) 0.0393(8) 0.0064(6) 0.0048(6) 0.0067(6)
N7 0.0408(8) 0.0797(12) 0.0323(8) 0.0104(8) 0.0098(7) 0.0139(7)
C28 0.0395(8) 0.0459(9) 0.0297(8) -0.0021(7) 0.0085(6) 0.0068(7)
C29 0.0392(9) 0.0489(10) 0.0391(9) -0.0001(7) 0.0101(7) 0.0011(7)
C30 0.0421(9) 0.0502(10) 0.0400(9) -0.0005(8) 0.0006(7) 0.0029(7)
C31 0.0468(10) 0.0475(10) 0.0478(10) 0.0088(8) 0.0130(8) 0.0033(7)
C32 0.0356(8) 0.0527(10) 0.0405(9) 0.0016(8) 0.0074(7) 0.0027(7)
C33 0.0404(9) 0.0687(12) 0.0338(9) 0.0062(8) 0.0112(7) 0.0066(8)

loop_
_atom_type_symbol
_atom_type_description
_atom_type_scat_dispersion_real
_atom_type_scat_dispersion_imag
_atom_type_scat_source
C C 0.0033 0.0016 'International Tables Vol C Tables 4.2.6.8 and 6.1.1.4'
H H 0.0000 0.0000 'International Tables Vol C Tables 4.2.6.8 and 6.1.1.4'
N N 0.0061 0.0033 'International Tables Vol C Tables 4.2.6.8 and 6.1.1.4'
O O 0.0106 0.0060 'International Tables Vol C Tables 4.2.6.8 and 6.1.1.4'

loop_
_geom_angle_atom_site_label_1
_geom_angle_atom_site_label_2
_geom_angle_atom_site_label_3
_geom_angle
C4 O1 H1 109.5
C10 O2 H2 109.5
C21 O4 H4 109.5
C1 N1 C2 103.95(11)
N3 N2 C15 119.05(11)
C1 N2 N3 108.60(11)
C1 N2 C15 132.35(11)
C2 N3 N2 103.79(11)
C22 N4 C26 116.73(16)
H5A N5 H5B 116(2)
C27 N5 H5A 124.4(19)
C27 N5 H5B 119.2(17)
N1 C1 N2 109.98(12)
N1 C1 C3 121.20(12)
N2 C1 C3 128.81(12)
N1 C2 C9 123.53(13)
N3 C2 N1 113.68(12)
N3 C2 C9 122.77(13)
C4 C3 C1 121.20(13)
C8 C3 C1 118.81(13)
C8 C3 C4 119.62(13)
O1 C4 C3 117.40(12)
O1 C4 C5 123.44(13)
C5 C4 C3 119.16(13)
C4 C5 H5 119.7
C6 C5 C4 120.60(14)
C6 C5 H5 119.7
C5 C6 H6 119.7
C5 C6 C7 120.64(14)
C7 C6 H6 119.7
C6 C7 H7 120.3
C6 C7 C8 119.48(14)
C8 C7 H7 120.3
C3 C8 H8 119.8
C7 C8 C3 120.49(14)
C7 C8 H8 119.8
C10 C9 C2 121.17(14)
C14 C9 C2 120.26(14)
C14 C9 C10 118.52(14)
O2 C10 C9 122.67(14)
O2 C10 C11 117.53(15)
C11 C10 C9 119.80(16)
C10 C11 H11 119.8
C12 C11 C10 120.50(18)
C12 C11 H11 119.8
C11 C12 H12 119.7
C11 C12 C13 120.60(17)
C13 C12 H12 119.7
C12 C13 H13 120.4
C14 C13 C12 119.24(19)
C14 C13 H13 120.4
C9 C14 H14 119.3
C13 C14 C9 121.33(17)
C13 C14 H14 119.3
C16 C15 N2 121.63(12)
C16 C15 C20 120.11(13)
C20 C15 N2 118.26(12)
C15 C16 H16 120.3
C17 C16 C15 119.44(13)
C17 C16 H16 120.3
C16 C17 H17 119.3
C16 C17 C18 121.49(13)
C18 C17 H17 119.3
C17 C18 C19 118.25(13)
C17 C18 C21 122.60(14)
C19 C18 C21 119.13(13)
C18 C19 H19 119.5
C20 C19 C18 121.05(13)
C20 C19 H19 119.5
C15 C20 H20 120.2
C19 C20 C15 119.64(13)
C19 C20 H20 120.2
O3 C21 O4 123.78(15)
O3 C21 C18 123.31(15)
O4 C21 C18 112.88(13)
N4 C22 H22 117.9
N4 C22 C23 124.15(19)
C23 C22 H22 117.9
C22 C23 H23 120.6
C24 C23 C22 118.75(19)
C24 C23 H23 120.6
C23 C24 C25 117.65(17)
C23 C24 C27 122.82(18)
C25 C24 C27 119.52(16)
C24 C25 H25 120.3
C26 C25 C24 119.46(17)
C26 C25 H25 120.3
N4 C26 C25 123.23(18)
N4 C26 H26 118.4
C25 C26 H26 118.4
O5 C27 N5 122.75(19)
O5 C27 C24 119.47(18)
N5 C27 C24 117.78(17)
C31 N6 C30 116.70(14)
H7B N7 H7A 118(2)
C33 N7 H7B 123.0(14)
C33 N7 H7A 118.5(15)
C29 C28 C32 117.73(15)
C29 C28 C33 118.63(15)
C32 C28 C33 123.53(15)
C28 C29 H29 120.5
C30 C29 C28 118.99(16)
C30 C29 H29 120.5
N6 C30 C29 123.79(16)
N6 C30 H30 118.1
C29 C30 H30 118.1
N6 C31 H31 118.1
N6 C31 C32 123.82(16)
C32 C31 H31 118.1
C28 C32 H32 120.5
C31 C32 C28 118.96(15)
C31 C32 H32 120.5
O6 C33 N7 123.28(16)
O6 C33 C28 118.97(15)
N7 C33 C28 117.71(15)

loop_
_geom_bond_atom_site_label_1
_geom_bond_atom_site_label_2
_geom_bond_distance
O1 H1 0.8200
O1 C4 1.3484(18)
O2 H2 0.8200
O2 C10 1.354(2)
O3 C21 1.2122(19)
O4 H4 0.8200
O4 C21 1.3194(19)
O5 C27 1.227(2)
N1 C1 1.3232(18)
N1 C2 1.3683(18)
N2 N3 1.3725(15)
N2 C1 1.3596(17)
N2 C15 1.4278(18)
N3 C2 1.3194(18)
N4 C22 1.318(3)
N4 C26 1.322(2)
N5 H5A 0.94(3)
N5 H5B 0.90(3)
N5 C27 1.321(3)
C1 C3 1.4763(18)
C2 C9 1.467(2)
C3 C4 1.397(2)
C3 C8 1.391(2)
C4 C5 1.3862(19)
C5 H5 0.9300
C5 C6 1.374(2)
C6 H6 0.9300
C6 C7 1.380(2)
C7 H7 0.9300
C7 C8 1.382(2)
C8 H8 0.9300
C9 C10 1.394(2)
C9 C14 1.385(2)
C10 C11 1.387(2)
C11 H11 0.9300
C11 C12 1.359(3)
C12 H12 0.9300
C12 C13 1.380(3)
C13 H13 0.9300
C13 C14 1.376(3)
C14 H14 0.9300
C15 C16 1.386(2)
C15 C20 1.3884(19)
C16 H16 0.9300
C16 C17 1.378(2)
C17 H17 0.9300
C17 C18 1.385(2)
C18 C19 1.393(2)
C18 C21 1.489(2)
C19 H19 0.9300
C19 C20 1.378(2)
C20 H20 0.9300
C22 H22 0.9300
C22 C23 1.375(3)
C23 H23 0.9300
C23 C24 1.368(3)
C24 C25 1.374(2)
C24 C27 1.505(3)
C25 H25 0.9300
C25 C26 1.373(3)
C26 H26 0.9300
O6 C33 1.230(2)
N6 C30 1.335(2)
N6 C31 1.334(2)
N7 H7B 0.87(2)
N7 H7A 0.91(3)
N7 C33 1.326(2)
C28 C29 1.386(2)
C28 C32 1.389(2)
C28 C33 1.498(2)
C29 H29 0.9300
C29 C30 1.372(2)
C30 H30 0.9300
C31 H31 0.9300
C31 C32 1.372(2)
C32 H32 0.9300

loop_
_geom_torsion_atom_site_label_1
_geom_torsion_atom_site_label_2
_geom_torsion_atom_site_label_3
_geom_torsion_atom_site_label_4
_geom_torsion
O1 C4 C5 C6 -179.12(14)
O2 C10 C11 C12 178.6(2)
N1 C1 C3 C4 -105.41(16)
N1 C1 C3 C8 67.62(19)
N1 C2 C9 C10 177.92(15)
N1 C2 C9 C14 0.7(2)
N2 N3 C2 N1 -0.77(16)
N2 N3 C2 C9 177.47(13)
N2 C1 C3 C4 75.2(2)
N2 C1 C3 C8 -111.73(17)
N2 C15 C16 C17 179.21(13)
N2 C15 C20 C19 -178.21(12)
N3 N2 C1 N1 0.27(16)
N3 N2 C1 C3 179.68(13)
N3 N2 C15 C16 -166.52(13)
N3 N2 C15 C20 12.53(18)
N3 C2 C9 C10 -0.1(2)
N3 C2 C9 C14 -177.41(16)
N4 C22 C23 C24 -0.1(4)
C1 N1 C2 N3 0.94(16)
C1 N1 C2 C9 -177.28(14)
C1 N2 N3 C2 0.30(15)
C1 N2 C15 C16 14.2(2)
C1 N2 C15 C20 -166.73(14)
C1 C3 C4 O1 -7.9(2)
C1 C3 C4 C5 172.32(13)
C1 C3 C8 C7 -173.07(14)
C2 N1 C1 N2 -0.70(15)
C2 N1 C1 C3 179.84(13)
C2 C9 C10 O2 3.3(3)
C2 C9 C10 C11 -176.68(17)
C2 C9 C14 C13 177.7(2)
C3 C4 C5 C6 0.6(2)
C4 C3 C8 C7 0.1(2)
C4 C5 C6 C7 0.0(2)
C5 C6 C7 C8 -0.6(2)
C6 C7 C8 C3 0.5(2)
C8 C3 C4 O1 179.11(14)
C8 C3 C4 C5 -0.7(2)
C9 C10 C11 C12 -1.5(3)
C10 C9 C14 C13 0.4(3)
C10 C11 C12 C13 1.3(4)
C11 C12 C13 C14 -0.2(4)
C12 C13 C14 C9 -0.6(4)
C14 C9 C10 O2 -179.39(18)
C14 C9 C10 C11 0.6(3)
C15 N2 N3 C2 -179.13(12)
C15 N2 C1 N1 179.60(13)
C15 N2 C1 C3 -1.0(2)
C15 C16 C17 C18 -1.5(2)
C16 C15 C20 C19 0.9(2)
C16 C17 C18 C19 1.7(2)
C16 C17 C18 C21 -176.57(14)
C17 C18 C19 C20 -0.7(2)
C17 C18 C21 O3 173.12(16)
C17 C18 C21 O4 -5.2(2)
C18 C19 C20 C15 -0.6(2)
C19 C18 C21 O3 -5.2(2)
C19 C18 C21 O4 176.54(14)
C20 C15 C16 C17 0.2(2)
C21 C18 C19 C20 177.70(13)
C22 N4 C26 C25 -0.8(3)
C22 C23 C24 C25 -0.9(4)
C22 C23 C24 C27 178.0(3)
C23 C24 C25 C26 1.1(3)
C23 C24 C27 O5 -165.3(3)
C23 C24 C27 N5 13.9(4)
C24 C25 C26 N4 -0.3(4)
C25 C24 C27 O5 13.6(4)
C25 C24 C27 N5 -167.3(3)
C26 N4 C22 C23 1.0(4)
C27 C24 C25 C26 -177.8(2)
N6 C31 C32 C28 0.0(3)
C28 C29 C30 N6 -0.2(3)
C29 C28 C32 C31 -0.9(2)
C29 C28 C33 O6 28.7(3)
C29 C28 C33 N7 -153.69(17)
C30 N6 C31 C32 0.8(3)
C31 N6 C30 C29 -0.7(3)
C32 C28 C29 C30 1.0(2)
C32 C28 C33 O6 -147.57(19)
C32 C28 C33 N7 30.1(3)
C33 C28 C29 C30 -175.47(16)
C33 C28 C32 C31 175.38(16)
